data_1548911
loop_
_publ_author_name
'Tse, Chun-Wai'
'Liu, Yungen'
'Wai-Shan Chow, Toby'
'Ma, Chaoqun'
'Yip, Wing-Ping'
'Chang, Xiao-Yong'
'Low, Kam-Hung'
'Huang, Jie-Sheng'
'Che, Chi-Ming'

_publ_section_title
;
 <i>cis</i>-Oxoruthenium complexes supported by chiral tetradentate amine
 (N<sub>4</sub>) ligands for hydrocarbon oxidations.
;
_journal_issue 10
_journal_name_full 'Chemical science'
_journal_page_first 2803
_journal_page_last 2816
_journal_paper_doi 10.1039/c7sc05224c
_journal_volume 9
_journal_year 2018
_chemical_absolute_configuration ad
_chemical_formula_moiety 'C20 H26 Cl2 N4 Ru, C2 H3 N, Cl O4'
_chemical_formula_sum 'C22 H29 Cl3 N5 O4 Ru'
_chemical_formula_weight 634.92
_space_group_crystal_system orthorhombic
_space_group_IT_number 19
_space_group_name_Hall 'P 2ac 2ab'
_space_group_name_H-M_alt 'P 21 21 21'
_symmetry_space_group_name_Hall 'P 2ac 2ab'
_symmetry_space_group_name_H-M 'P 21 21 21'
_atom_sites_solution_hydrogens geom
_audit_creation_date 2016-01-23
_audit_creation_method
;
Olex2 1.2-alpha
(compiled 2015.11.10 svn.r3248 for OlexSys, GUI svn.r5133)
;
_audit_update_record
;
2017-12-08 deposited with the CCDC.
2018-02-02 downloaded from the CCDC.
;
_cell_angle_alpha 90
_cell_angle_beta 90
_cell_angle_gamma 90
_cell_formula_units_Z 4
_cell_length_a 8.6233(10)
_cell_length_b 12.5838(16)
_cell_length_c 23.552(4)
_cell_measurement_reflns_used 9120
_cell_measurement_temperature 100
_cell_measurement_theta_max 67.55
_cell_measurement_theta_min 3.51
_cell_volume 2555.7(6)
_computing_molecular_graphics 'Olex2 (Dolomanov et al., 2009)'
_computing_publication_material 'Olex2 (Dolomanov et al., 2009)'
_computing_structure_refinement 'XL (Sheldrick, 2008)'
_computing_structure_solution 'XT (Sheldrick, 2015)'
_diffrn_ambient_temperature 100
_diffrn_measured_fraction_theta_full 0.993
_diffrn_measured_fraction_theta_max 0.992
_diffrn_measurement_device_type 'Bruker APEX-II CCD'
_diffrn_measurement_method '\f and \w scans'
_diffrn_radiation_type CuK\a
_diffrn_radiation_wavelength 1.54178
_diffrn_reflns_av_R_equivalents 0.0491
_diffrn_reflns_av_unetI/netI 0.0278
_diffrn_reflns_Laue_measured_fraction_full 0.993
_diffrn_reflns_Laue_measured_fraction_max 0.992
_diffrn_reflns_limit_h_max 9
_diffrn_reflns_limit_h_min -10
_diffrn_reflns_limit_k_max 14
_diffrn_reflns_limit_k_min -14
_diffrn_reflns_limit_l_max 28
_diffrn_reflns_limit_l_min -27
_diffrn_reflns_number 36238
_diffrn_reflns_point_group_measured_fraction_full 0.983
_diffrn_reflns_point_group_measured_fraction_max 0.981
_diffrn_reflns_theta_full 67.679
_diffrn_reflns_theta_max 67.717
_diffrn_reflns_theta_min 3.753
_diffrn_standards_number 0
_exptl_absorpt_coefficient_mu 8.185
_exptl_absorpt_correction_T_max 0.7530
_exptl_absorpt_correction_T_min 0.4220
_exptl_absorpt_correction_type multi-scan
_exptl_absorpt_process_details
;
SADABS-2012/1 (Bruker,2012) was used for absorption correction.
wR2(int) was 0.1171 before and 0.0818 after correction.
The Ratio of minimum to maximum transmission is 0.5604.
The \l/2 correction factor is 0.0015.
;
_exptl_crystal_colour yellow
_exptl_crystal_colour_primary yellow
_exptl_crystal_density_diffrn 1.650
_exptl_crystal_description needle
_exptl_crystal_F_000 1292
_exptl_crystal_size_max 0.3
_exptl_crystal_size_mid 0.05
_exptl_crystal_size_min 0.04
_refine_diff_density_max 0.333
_refine_diff_density_min -0.315
_refine_diff_density_rms 0.061
_refine_ls_abs_structure_details
;
 Flack x determined using 1911 quotients [(I+)-(I-)]/[(I+)+(I-)]
 (Parsons, Flack and Wagner, Acta Cryst. B69 (2013) 249-259).
;
_refine_ls_abs_structure_Flack 0.051(3)
_refine_ls_extinction_method none
_refine_ls_goodness_of_fit_ref 1.068
_refine_ls_hydrogen_treatment constr
_refine_ls_matrix_type full
_refine_ls_number_parameters 317
_refine_ls_number_reflns 4555
_refine_ls_number_restraints 0
_refine_ls_restrained_S_all 1.068
_refine_ls_R_factor_all 0.0188
_refine_ls_R_factor_gt 0.0188
_refine_ls_shift/su_max 0.001
_refine_ls_shift/su_mean 0.000
_refine_ls_structure_factor_coef Fsqd
_refine_ls_weighting_details 'w=1/[\s^2^(Fo^2^)+(0.0226P)^2^+1.2812P] where P=(Fo^2^+2Fc^2^)/3'
_refine_ls_weighting_scheme calc
_refine_ls_wR_factor_gt 0.0483
_refine_ls_wR_factor_ref 0.0485
_reflns_Friedel_coverage 0.731
_reflns_Friedel_fraction_full 0.969
_reflns_Friedel_fraction_max 0.967
_reflns_number_gt 4546
_reflns_number_total 4555
_reflns_threshold_expression 'I > 2\s(I)'
_cod_data_source_file c7sc05224c2.cif
_cod_data_source_block cxy355
_cod_depositor_comments 'Adding full bibliography for 1548910--1548914.cif.'
_cod_original_cell_volume 2555.8(6)
_cod_database_code 1548911
_shelx_space_group_comment
;
The symmetry employed for this shelxl refinement is uniquely defined
by the following loop, which should always be used as a source of
symmetry information in preference to the above space-group names.
They are only intended as comments.
;
_olex2_refinement_description
;
1. Fixed Uiso
 At 1.2 times of:
  All C(H) groups, All C(H,H) groups
 At 1.5 times of:
  All C(H,H,H) groups
2.a Ternary CH refined with riding coordinates:
 C10(H10), C11(H11)
2.b Secondary CH2 refined with riding coordinates:
 C6(H6A,H6B), C7(H7A,H7B), C8(H8A,H8B), C9(H9A,H9B), C12(H12A,H12B), C13(H13A,
 H13B), C14(H14A,H14B), C15(H15A,H15B)
2.c Aromatic/amide H refined with riding coordinates:
 C1(H1), C2(H2), C3(H3), C4(H4), C17(H17), C18(H18), C19(H19), C20(H20)
2.d Idealised Me refined as rotating group:
 C21(H21A,H21B,H21C)
;
_shelx_shelxl_version_number 2014/7
_olex2_submission_special_instructions 'No special instructions were received'

loop_
_space_group_symop_operation_xyz
'x, y, z'
'-x+1/2, -y, z+1/2'
'-x, y+1/2, -z+1/2'
'x+1/2, -y+1/2, -z'

loop_
_atom_site_label
_atom_site_type_symbol
_atom_site_fract_x
_atom_site_fract_y
_atom_site_fract_z
_atom_site_U_iso_or_equiv
_atom_site_adp_type
_atom_site_occupancy
_atom_site_site_symmetry_order
_atom_site_calc_flag
_atom_site_refinement_flags_posn
Ru1 Ru 0.57876(3) 0.63527(2) 0.18700(2) 0.00905(7) Uani 1 1 d .
Cl1 Cl 0.36754(9) 0.73173(6) 0.15069(3) 0.01679(16) Uani 1 1 d .
Cl2 Cl 0.67556(9) 0.77342(6) 0.24311(3) 0.01648(16) Uani 1 1 d .
N1 N 0.7042(3) 0.68060(19) 0.11502(10) 0.0123(5) Uani 1 1 d .
N2 N 0.5328(3) 0.50655(19) 0.13225(10) 0.0105(5) Uani 1 1 d .
N3 N 0.7404(3) 0.52760(19) 0.22216(10) 0.0110(5) Uani 1 1 d .
N4 N 0.4601(3) 0.58177(19) 0.25871(10) 0.0119(5) Uani 1 1 d .
C1 C 0.8145(4) 0.7551(2) 0.11291(14) 0.0168(7) Uani 1 1 d .
H1 H 0.8413 0.7922 0.1467 0.020 Uiso 1 1 calc R
C2 C 0.8907(4) 0.7798(3) 0.06306(15) 0.0244(8) Uani 1 1 d .
H2 H 0.9680 0.8335 0.0625 0.029 Uiso 1 1 calc R
C3 C 0.8533(4) 0.7256(3) 0.01407(14) 0.0222(7) Uani 1 1 d .
H3 H 0.9046 0.7415 -0.0206 0.027 Uiso 1 1 calc R
C4 C 0.7401(4) 0.6476(2) 0.01609(13) 0.0166(6) Uani 1 1 d .
H4 H 0.7133 0.6088 -0.0171 0.020 Uiso 1 1 calc R
C5 C 0.6663(4) 0.6272(2) 0.06726(12) 0.0132(6) Uani 1 1 d .
C6 C 0.5368(4) 0.5491(2) 0.07274(12) 0.0138(6) Uani 1 1 d .
H6A H 0.5521 0.4900 0.0456 0.017 Uiso 1 1 calc R
H6B H 0.4370 0.5842 0.0638 0.017 Uiso 1 1 calc R
C7 C 0.3855(4) 0.4457(2) 0.14089(13) 0.0134(6) Uani 1 1 d .
H7A H 0.2959 0.4848 0.1250 0.016 Uiso 1 1 calc R
H7B H 0.3668 0.4325 0.1818 0.016 Uiso 1 1 calc R
C8 C 0.4111(4) 0.3414(2) 0.10919(13) 0.0169(6) Uani 1 1 d .
H8A H 0.3843 0.3490 0.0685 0.020 Uiso 1 1 calc R
H8B H 0.3478 0.2837 0.1259 0.020 Uiso 1 1 calc R
C9 C 0.5860(4) 0.3190(2) 0.11679(13) 0.0181(6) Uani 1 1 d .
H9A H 0.6334 0.2982 0.0802 0.022 Uiso 1 1 calc R
H9B H 0.6024 0.2609 0.1445 0.022 Uiso 1 1 calc R
C10 C 0.6582(4) 0.4239(2) 0.13880(12) 0.0117(6) Uani 1 1 d .
H10 H 0.7500 0.4434 0.1151 0.014 Uiso 1 1 calc R
C11 C 0.7051(4) 0.4169(2) 0.20092(12) 0.0118(6) Uani 1 1 d .
H11 H 0.6193 0.3848 0.2237 0.014 Uiso 1 1 calc R
C12 C 0.8553(4) 0.3533(2) 0.20943(13) 0.0157(6) Uani 1 1 d .
H12A H 0.8789 0.3105 0.1752 0.019 Uiso 1 1 calc R
H12B H 0.8453 0.3048 0.2423 0.019 Uiso 1 1 calc R
C13 C 0.9844(4) 0.4362(3) 0.22013(16) 0.0220(7) Uani 1 1 d .
H13A H 1.0214 0.4325 0.2599 0.026 Uiso 1 1 calc R
H13B H 1.0733 0.4241 0.1944 0.026 Uiso 1 1 calc R
C14 C 0.9085(4) 0.5435(2) 0.20814(13) 0.0148(6) Uani 1 1 d .
H14A H 0.9543 0.5998 0.2323 0.018 Uiso 1 1 calc R
H14B H 0.9215 0.5636 0.1678 0.018 Uiso 1 1 calc R
C15 C 0.7182(4) 0.5293(2) 0.28522(12) 0.0150(6) Uani 1 1 d .
H15A H 0.7619 0.4638 0.3021 0.018 Uiso 1 1 calc R
H15B H 0.7733 0.5910 0.3017 0.018 Uiso 1 1 calc R
C16 C 0.5488(4) 0.5365(2) 0.29864(12) 0.0132(6) Uani 1 1 d .
C17 C 0.4881(4) 0.5015(3) 0.34969(13) 0.0187(7) Uani 1 1 d .
H17 H 0.5530 0.4688 0.3772 0.022 Uiso 1 1 calc R
C18 C 0.3307(4) 0.5150(3) 0.36016(14) 0.0204(7) Uani 1 1 d .
H18 H 0.2865 0.4930 0.3952 0.024 Uiso 1 1 calc R
C19 C 0.2395(4) 0.5613(2) 0.31839(14) 0.0197(7) Uani 1 1 d .
H19 H 0.1314 0.5710 0.3243 0.024 Uiso 1 1 calc R
C20 C 0.3074(4) 0.5929(2) 0.26821(13) 0.0149(6) Uani 1 1 d .
H20 H 0.2444 0.6236 0.2395 0.018 Uiso 1 1 calc R
N5 N 0.4693(4) 0.4962(3) 0.57565(15) 0.0432(10) Uani 1 1 d .
C21 C 0.4449(4) 0.6384(3) 0.49718(14) 0.0260(7) Uani 1 1 d .
H21A H 0.5114 0.6192 0.4650 0.039 Uiso 1 1 calc GR
H21B H 0.4775 0.7074 0.5124 0.039 Uiso 1 1 calc GR
H21C H 0.3369 0.6429 0.4844 0.039 Uiso 1 1 calc GR
C22 C 0.4580(4) 0.5586(3) 0.54093(14) 0.0251(8) Uani 1 1 d .
Cl3 Cl 0.92757(10) 0.59840(6) 0.42601(3) 0.01698(16) Uani 1 1 d .
O1 O 0.9228(3) 0.67993(18) 0.38345(10) 0.0260(5) Uani 1 1 d .
O2 O 1.0735(3) 0.6024(2) 0.45543(10) 0.0330(6) Uani 1 1 d .
O3 O 0.8048(3) 0.6135(2) 0.46641(10) 0.0297(6) Uani 1 1 d .
O4 O 0.9110(4) 0.49630(19) 0.39952(10) 0.0303(6) Uani 1 1 d .

loop_
_atom_site_aniso_label
_atom_site_aniso_U_11
_atom_site_aniso_U_22
_atom_site_aniso_U_33
_atom_site_aniso_U_23
_atom_site_aniso_U_13
_atom_site_aniso_U_12
Ru1 0.00886(12) 0.01013(11) 0.00816(11) -0.00039(8) 0.00018(8) -0.00037(8)
Cl1 0.0150(4) 0.0184(3) 0.0170(4) 0.0032(3) -0.0015(3) 0.0050(3)
Cl2 0.0200(4) 0.0142(3) 0.0151(3) -0.0056(3) 0.0002(3) -0.0038(3)
N1 0.0139(13) 0.0120(11) 0.0110(12) 0.0009(10) 0.0020(10) -0.0009(10)
N2 0.0107(13) 0.0123(12) 0.0086(11) 0.0011(9) 0.0005(9) -0.0018(10)
N3 0.0093(13) 0.0134(12) 0.0102(12) -0.0017(9) -0.0010(9) -0.0002(10)
N4 0.0130(14) 0.0112(11) 0.0116(12) -0.0022(9) 0.0007(10) -0.0016(10)
C1 0.0178(17) 0.0152(14) 0.0174(16) -0.0025(12) 0.0029(13) -0.0039(13)
C2 0.026(2) 0.0207(17) 0.0263(18) -0.0007(13) 0.0086(14) -0.0095(14)
C3 0.0284(19) 0.0227(17) 0.0154(16) 0.0021(13) 0.0103(14) -0.0044(15)
C4 0.0191(17) 0.0175(15) 0.0130(14) 0.0011(12) 0.0024(12) 0.0008(13)
C5 0.0142(15) 0.0115(14) 0.0139(14) 0.0026(12) -0.0004(12) 0.0005(13)
C6 0.0155(17) 0.0176(15) 0.0083(14) 0.0028(12) -0.0022(11) -0.0017(12)
C7 0.0100(16) 0.0177(14) 0.0124(14) 0.0015(11) -0.0007(11) -0.0043(12)
C8 0.0193(17) 0.0164(15) 0.0149(14) -0.0015(11) -0.0024(13) -0.0068(13)
C9 0.0237(17) 0.0130(14) 0.0176(15) -0.0048(12) -0.0035(15) 0.0004(14)
C10 0.0110(15) 0.0136(14) 0.0104(14) -0.0003(11) -0.0026(12) 0.0005(12)
C11 0.0124(15) 0.0129(14) 0.0102(14) -0.0009(11) 0.0002(11) -0.0028(12)
C12 0.0141(16) 0.0152(15) 0.0179(15) 0.0007(12) -0.0031(12) 0.0054(13)
C13 0.0137(17) 0.0215(17) 0.0307(18) 0.0011(14) -0.0037(14) 0.0021(13)
C14 0.0078(15) 0.0179(15) 0.0188(15) -0.0022(12) -0.0024(13) -0.0031(13)
C15 0.0174(17) 0.0178(15) 0.0096(14) -0.0012(11) -0.0023(12) 0.0002(12)
C16 0.0177(17) 0.0099(13) 0.0120(14) -0.0042(11) 0.0011(12) -0.0003(12)
C17 0.032(2) 0.0173(15) 0.0068(14) -0.0004(12) 0.0014(13) 0.0014(14)
C18 0.031(2) 0.0163(15) 0.0136(15) -0.0029(12) 0.0101(14) -0.0054(14)
C19 0.0196(17) 0.0177(14) 0.0219(16) -0.0059(13) 0.0082(14) -0.0060(13)
C20 0.0145(16) 0.0145(14) 0.0156(15) -0.0043(12) 0.0016(12) -0.0006(12)
N5 0.033(2) 0.065(2) 0.0317(19) 0.0189(19) 0.0052(15) 0.0193(18)
C21 0.0253(19) 0.0312(18) 0.0214(16) 0.0025(14) 0.0003(14) 0.0003(17)
C22 0.0177(19) 0.038(2) 0.0192(17) -0.0004(15) 0.0007(13) 0.0076(15)
Cl3 0.0150(4) 0.0242(4) 0.0117(3) 0.0005(3) -0.0001(3) 0.0028(3)
O1 0.0319(14) 0.0241(11) 0.0221(11) 0.0065(9) 0.0035(12) 0.0026(12)
O2 0.0174(13) 0.0597(18) 0.0219(12) -0.0007(11) -0.0057(11) 0.0018(13)
O3 0.0224(14) 0.0400(16) 0.0268(13) 0.0033(11) 0.0117(11) 0.0043(11)
O4 0.0468(16) 0.0221(12) 0.0221(12) -0.0002(9) -0.0061(12) 0.0040(13)

loop_
_atom_type_symbol
_atom_type_description
_atom_type_scat_dispersion_real
_atom_type_scat_dispersion_imag
_atom_type_scat_source
C C 0.0181 0.0091 'International Tables Vol C Tables 4.2.6.8 and 6.1.1.4'
H H 0.0000 0.0000 'International Tables Vol C Tables 4.2.6.8 and 6.1.1.4'
Cl Cl 0.3639 0.7018 'International Tables Vol C Tables 4.2.6.8 and 6.1.1.4'
N N 0.0311 0.0180 'International Tables Vol C Tables 4.2.6.8 and 6.1.1.4'
O O 0.0492 0.0322 'International Tables Vol C Tables 4.2.6.8 and 6.1.1.4'
Ru Ru 0.0552 3.2960 'International Tables Vol C Tables 4.2.6.8 and 6.1.1.4'

loop_
_geom_angle_atom_site_label_1
_geom_angle_atom_site_label_2
_geom_angle_atom_site_label_3
_geom_angle
Cl2 Ru1 Cl1 95.64(3)
N1 Ru1 Cl1 88.00(7)
N1 Ru1 Cl2 94.05(7)
N1 Ru1 N2 79.11(9)
N1 Ru1 N3 98.71(10)
N2 Ru1 Cl1 91.63(7)
N2 Ru1 Cl2 169.85(7)
N2 Ru1 N3 82.59(9)
N3 Ru1 Cl1 170.12(7)
N3 Ru1 Cl2 91.14(7)
N4 Ru1 Cl1 94.65(7)
N4 Ru1 Cl2 87.56(7)
N4 Ru1 N1 176.75(10)
N4 Ru1 N2 98.91(9)
N4 Ru1 N3 78.42(10)
C1 N1 Ru1 126.1(2)
C1 N1 C5 119.4(3)
C5 N1 Ru1 114.5(2)
C6 N2 Ru1 107.01(18)
C6 N2 C10 109.0(2)
C7 N2 Ru1 118.02(18)
C7 N2 C6 109.2(2)
C7 N2 C10 104.0(2)
C10 N2 Ru1 109.42(17)
C11 N3 Ru1 109.20(17)
C14 N3 Ru1 117.74(18)
C14 N3 C11 104.2(2)
C15 N3 Ru1 107.18(18)
C15 N3 C11 108.4(2)
C15 N3 C14 109.9(2)
C16 N4 Ru1 115.2(2)
C16 N4 C20 119.2(3)
C20 N4 Ru1 125.6(2)
N1 C1 H1 119.1
N1 C1 C2 121.8(3)
C2 C1 H1 119.1
C1 C2 H2 120.3
C3 C2 C1 119.3(3)
C3 C2 H2 120.3
C2 C3 H3 120.4
C2 C3 C4 119.1(3)
C4 C3 H3 120.4
C3 C4 H4 120.5
C3 C4 C5 119.0(3)
C5 C4 H4 120.5
N1 C5 C4 121.3(3)
N1 C5 C6 115.9(3)
C4 C5 C6 122.7(3)
N2 C6 H6A 109.8
N2 C6 H6B 109.8
C5 C6 N2 109.4(2)
C5 C6 H6A 109.8
C5 C6 H6B 109.8
H6A C6 H6B 108.2
N2 C7 H7A 110.8
N2 C7 H7B 110.8
N2 C7 C8 104.5(2)
H7A C7 H7B 108.9
C8 C7 H7A 110.8
C8 C7 H7B 110.8
C7 C8 H8A 111.0
C7 C8 H8B 111.0
C7 C8 C9 104.0(2)
H8A C8 H8B 109.0
C9 C8 H8A 111.0
C9 C8 H8B 111.0
C8 C9 H9A 110.5
C8 C9 H9B 110.5
C8 C9 C10 106.0(2)
H9A C9 H9B 108.7
C10 C9 H9A 110.5
C10 C9 H9B 110.5
N2 C10 C9 105.4(2)
N2 C10 H10 109.9
N2 C10 C11 109.2(2)
C9 C10 H10 109.9
C11 C10 C9 112.3(2)
C11 C10 H10 109.9
N3 C11 C10 108.6(2)
N3 C11 H11 110.1
N3 C11 C12 105.5(2)
C10 C11 H11 110.1
C10 C11 C12 112.4(2)
C12 C11 H11 110.1
C11 C12 H12A 110.5
C11 C12 H12B 110.5
C11 C12 C13 106.0(2)
H12A C12 H12B 108.7
C13 C12 H12A 110.5
C13 C12 H12B 110.5
C12 C13 H13A 110.8
C12 C13 H13B 110.8
H13A C13 H13B 108.8
C14 C13 C12 105.0(3)
C14 C13 H13A 110.8
C14 C13 H13B 110.8
N3 C14 C13 104.8(2)
N3 C14 H14A 110.8
N3 C14 H14B 110.8
C13 C14 H14A 110.8
C13 C14 H14B 110.8
H14A C14 H14B 108.9
N3 C15 H15A 109.8
N3 C15 H15B 109.8
H15A C15 H15B 108.2
C16 C15 N3 109.6(2)
C16 C15 H15A 109.8
C16 C15 H15B 109.8
N4 C16 C15 115.8(3)
N4 C16 C17 121.9(3)
C17 C16 C15 122.3(3)
C16 C17 H17 120.5
C16 C17 C18 119.0(3)
C18 C17 H17 120.5
C17 C18 H18 120.7
C19 C18 C17 118.6(3)
C19 C18 H18 120.7
C18 C19 H19 120.4
C20 C19 C18 119.2(3)
C20 C19 H19 120.4
N4 C20 C19 122.0(3)
N4 C20 H20 119.0
C19 C20 H20 119.0
H21A C21 H21B 109.5
H21A C21 H21C 109.5
H21B C21 H21C 109.5
C22 C21 H21A 109.5
C22 C21 H21B 109.5
C22 C21 H21C 109.5
N5 C22 C21 179.4(5)
O1 Cl3 O2 109.70(17)
O1 Cl3 O3 110.30(16)
O1 Cl3 O4 109.48(14)
O3 Cl3 O2 108.74(16)
O4 Cl3 O2 109.15(17)
O4 Cl3 O3 109.44(17)

loop_
_geom_bond_atom_site_label_1
_geom_bond_atom_site_label_2
_geom_bond_distance
Ru1 Cl1 2.3499(8)
Ru1 Cl2 2.3378(7)
Ru1 N1 2.090(2)
Ru1 N2 2.108(2)
Ru1 N3 2.113(2)
Ru1 N4 2.087(2)
N1 C1 1.337(4)
N1 C5 1.351(4)
N2 C6 1.501(4)
N2 C7 1.497(4)
N2 C10 1.508(4)
N3 C11 1.511(4)
N3 C14 1.500(4)
N3 C15 1.498(4)
N4 C16 1.340(4)
N4 C20 1.343(4)
C1 H1 0.9500
C1 C2 1.381(5)
C2 H2 0.9500
C2 C3 1.378(5)
C3 H3 0.9500
C3 C4 1.385(5)
C4 H4 0.9500
C4 C5 1.387(4)
C5 C6 1.493(4)
C6 H6A 0.9900
C6 H6B 0.9900
C7 H7A 0.9900
C7 H7B 0.9900
C7 C8 1.525(4)
C8 H8A 0.9900
C8 H8B 0.9900
C8 C9 1.545(5)
C9 H9A 0.9900
C9 H9B 0.9900
C9 C10 1.549(4)
C10 H10 1.0000
C10 C11 1.521(4)
C11 H11 1.0000
C11 C12 1.535(4)
C12 H12A 0.9900
C12 H12B 0.9900
C12 C13 1.547(5)
C13 H13A 0.9900
C13 H13B 0.9900
C13 C14 1.527(4)
C14 H14A 0.9900
C14 H14B 0.9900
C15 H15A 0.9900
C15 H15B 0.9900
C15 C16 1.497(5)
C16 C17 1.384(4)
C17 H17 0.9500
C17 C18 1.389(5)
C18 H18 0.9500
C18 C19 1.388(5)
C19 H19 0.9500
C19 C20 1.378(5)
C20 H20 0.9500
N5 C22 1.138(5)
C21 H21A 0.9800
C21 H21B 0.9800
C21 H21C 0.9800
C21 C22 1.444(5)
Cl3 O1 1.435(2)
Cl3 O2 1.437(3)
Cl3 O3 1.436(3)
Cl3 O4 1.435(3)
